data_4001819
loop_
_publ_author_name
'Ma, Xiaowei'
'Whalen, Jeffrey B.'
'Cao, Huibo'
'Latturner, Susan E.'

_publ_section_title
;
 Competing Phases, Complex Structure, and Complementary Diffraction
 Studies of R3-\dFeAl4-xMgxTt2Intermetallics (R = Y, Dy, Er, Yb; Tt = Si
 or Ge;x&lt; 0.5)
;
_journal_issue 16
_journal_name_full 'Chemistry of Materials'
_journal_page_first 3363
_journal_paper_doi 10.1021/cm401976s
_journal_volume 25
_journal_year 2013
_chemical_formula_sum 'Al3.72 Fe Mg0.28 Si2 Yb2.77'
_chemical_formula_weight 698.52
_chemical_name_systematic
; 
 ? 
;
_space_group_IT_number 127
_symmetry_cell_setting tetragonal
_symmetry_space_group_name_Hall '-P 4 2ab'
_symmetry_space_group_name_H-M 'P 4/m b m'
_atom_sites_solution_hydrogens none
_atom_sites_solution_primary direct
_atom_sites_solution_secondary difmap
_audit_creation_method SHELXL-97
_cell_angle_alpha 90.00
_cell_angle_beta 90.00
_cell_angle_gamma 90.00
_cell_formula_units_Z 4
_cell_length_a 13.3479(9)
_cell_length_b 13.3479(9)
_cell_length_c 4.0996(3)
_cell_measurement_temperature 296(2)
_cell_volume 730.41(9)
_computing_cell_refinement 'Saint (Bruker, 2008)'
_computing_data_collection 'APEX2 (Bruker, 2008)'
_computing_data_reduction 'Saint (Bruker, 2008)'
_computing_structure_refinement 'SHELXL-97 (Sheldrick, 2008)'
_computing_structure_solution 'SHELXS-97 (Sheldrick, 2008)'
_diffrn_ambient_temperature 296(2)
_diffrn_measured_fraction_theta_full 0.967
_diffrn_measured_fraction_theta_max 0.967
_diffrn_measurement_device_type 'Bruker APEX-II CCD area-detector'
_diffrn_radiation_monochromator graphite
_diffrn_radiation_source 'fine-focus sealed tube'
_diffrn_radiation_type MoK\a
_diffrn_radiation_wavelength 0.71073
_diffrn_reflns_av_R_equivalents 0.0384
_diffrn_reflns_av_sigmaI/netI 0.0201
_diffrn_reflns_limit_h_max 17
_diffrn_reflns_limit_h_min -17
_diffrn_reflns_limit_k_max 17
_diffrn_reflns_limit_k_min -17
_diffrn_reflns_limit_l_max 5
_diffrn_reflns_limit_l_min -5
_diffrn_reflns_number 7778
_diffrn_reflns_theta_full 28.28
_diffrn_reflns_theta_max 28.28
_diffrn_reflns_theta_min 2.16
_exptl_absorpt_coefficient_mu 37.784
_exptl_absorpt_correction_T_max 0.685
_exptl_absorpt_correction_T_min 0.420
_exptl_absorpt_correction_type multi-scan
_exptl_absorpt_process_details 'SADABS (Bruker, 2008)'
_exptl_crystal_colour silver
_exptl_crystal_density_diffrn 6.352
_exptl_crystal_density_method 'not measured'
_exptl_crystal_description rod
_exptl_crystal_F_000 1198
_exptl_crystal_size_max 0.03
_exptl_crystal_size_mid 0.02
_exptl_crystal_size_min 0.01
_refine_diff_density_max 1.364
_refine_diff_density_min -0.903
_refine_diff_density_rms 0.235
_refine_ls_extinction_coef 0.00230(12)
_refine_ls_extinction_expression Fc^*^=kFc[1+0.001xFc^2^\l^3^/sin(2\q)]^-1/4^
_refine_ls_extinction_method SHELXL
_refine_ls_goodness_of_fit_ref 1.175
_refine_ls_hydrogen_treatment none
_refine_ls_matrix_type full
_refine_ls_number_parameters 39
_refine_ls_number_reflns 533
_refine_ls_number_restraints 0
_refine_ls_restrained_S_all 1.175
_refine_ls_R_factor_all 0.0182
_refine_ls_R_factor_gt 0.0172
_refine_ls_shift/su_max 0.001
_refine_ls_shift/su_mean 0.000
_refine_ls_structure_factor_coef Fsqd
_refine_ls_weighting_details 'calc w=1/[\s^2^(Fo^2^)+(0.0143P)^2^+5.8465P] where P=(Fo^2^+2Fc^2^)/3'
_refine_ls_weighting_scheme calc
_refine_ls_wR_factor_gt 0.0385
_refine_ls_wR_factor_ref 0.0388
_reflns_number_gt 515
_reflns_number_total 533
_reflns_threshold_expression >2sigma(I)
_cod_data_source_file cm401976s_si_002.cif
_cod_data_source_block Yb3FeAl3MgSi2
_cod_depositor_comments
;
The following automatic conversions were performed:

'_exptl_absorpt_correction_type' value 'Multi-scan' changed to
'multi-scan' according to
/home/saulius/struct/CIF-dictionaries/cif_core.dic dictionary named
'cif_core.dic' version 2.4.2 from 2011-04-26.

Automatic conversion script
Id: cif_fix_values 1891 2012-01-12 08:04:46Z andrius 
;
_cod_original_sg_symbol_H-M P4/mbm
_cod_database_code 4001819

loop_
_symmetry_equiv_pos_as_xyz
'x, y, z'
'-x, -y, z'
'-y, x, z'
'y, -x, z'
'-x+1/2, y+1/2, -z'
'x+1/2, -y+1/2, -z'
'y+1/2, x+1/2, -z'
'-y+1/2, -x+1/2, -z'
'-x, -y, -z'
'x, y, -z'
'y, -x, -z'
'-y, x, -z'
'x-1/2, -y-1/2, z'
'-x-1/2, y-1/2, z'
'-y-1/2, -x-1/2, z'
'y-1/2, x-1/2, z'

loop_
_atom_site_label
_atom_site_type_symbol
_atom_site_fract_x
_atom_site_fract_y
_atom_site_fract_z
_atom_site_U_iso_or_equiv
_atom_site_adp_type
_atom_site_occupancy
_atom_site_symmetry_multiplicity
_atom_site_calc_flag
_atom_site_refinement_flags
Yb1 Yb 0.17836(2) 0.05979(2) 0.5000 0.00551(13) Uani 0.870(4) 2 d SP
Yb2 Yb 0.66751(2) 0.16751(2) 0.5000 0.00650(16) Uani 0.974(5) 4 d SP
Fe1 Fe 0.12263(6) 0.62263(6) 0.5000 0.0032(4) Uani 1 4 d S
Mg1 Mg 0.0000 0.0000 0.0000 0.0082(9) Uani 1 8 d S
Al2 Al 0.34926(15) 0.00631(16) 0.0000 0.0075(5) Uani 1 2 d S
Al3 Al 0.20379(15) 0.70379(15) 0.0000 0.0075(6) Uani 1 4 d S
Al4 Al 0.0000 0.5000 0.5000 0.0080(8) Uani 1 8 d S
Si1 Si 0.09705(14) 0.18722(13) 0.0000 0.0069(4) Uani 1 2 d S

loop_
_atom_site_aniso_label
_atom_site_aniso_U_11
_atom_site_aniso_U_22
_atom_site_aniso_U_33
_atom_site_aniso_U_23
_atom_site_aniso_U_13
_atom_site_aniso_U_12
Yb1 0.00616(18) 0.00598(18) 0.00439(19) 0.000 0.000 0.00043(11)
Yb2 0.00769(19) 0.00769(19) 0.0041(2) 0.000 0.000 0.00090(15)
Fe1 0.0038(4) 0.0038(4) 0.0021(6) 0.000 0.000 -0.0001(5)
Mg1 0.0064(13) 0.0064(13) 0.012(2) 0.000 0.000 0.000
Al2 0.0074(9) 0.0081(10) 0.0070(10) 0.000 0.000 -0.0012(7)
Al3 0.0071(8) 0.0071(8) 0.0084(14) 0.000 0.000 0.0008(10)
Al4 0.0074(12) 0.0074(12) 0.0092(19) 0.000 0.000 -0.0018(15)
Si1 0.0082(9) 0.0074(9) 0.0051(9) 0.000 0.000 0.0007(6)

loop_
_atom_type_symbol
_atom_type_description
_atom_type_scat_dispersion_real
_atom_type_scat_dispersion_imag
_atom_type_scat_source
Mg Mg 0.0486 0.0363 'International Tables Vol C Tables 4.2.6.8 and 6.1.1.4'
Al Al 0.0645 0.0514 'International Tables Vol C Tables 4.2.6.8 and 6.1.1.4'
Si Si 0.0817 0.0704 'International Tables Vol C Tables 4.2.6.8 and 6.1.1.4'
Fe Fe 0.3463 0.8444 'International Tables Vol C Tables 4.2.6.8 and 6.1.1.4'
Yb Yb -0.3850 5.5486 'International Tables Vol C Tables 4.2.6.8 and 6.1.1.4'

loop_
_geom_angle_atom_site_label_1
_geom_angle_atom_site_label_2
_geom_angle_atom_site_label_3
_geom_angle
_geom_angle_site_symmetry_1
_geom_angle_site_symmetry_3
Fe1 Yb1 Si1 100.47(4) 3_655 .
Fe1 Yb1 Si1 100.47(4) 3_655 1_556
Si1 Yb1 Si1 90.90(5) . 1_556
Fe1 Yb1 Si1 100.17(4) 3_655 11
Si1 Yb1 Si1 86.52(5) . 11
Si1 Yb1 Si1 159.33(6) 1_556 11
Fe1 Yb1 Si1 100.17(4) 3_655 11_556
Si1 Yb1 Si1 159.33(6) . 11_556
Si1 Yb1 Si1 86.52(5) 1_556 11_556
Si1 Yb1 Si1 88.70(5) 11 11_556
Fe1 Yb1 Al2 51.50(3) 3_655 1_556
Si1 Yb1 Al2 150.62(5) . 1_556
Si1 Yb1 Al2 86.76(4) 1_556 1_556
Si1 Yb1 Al2 105.31(4) 11 1_556
Si1 Yb1 Al2 49.75(5) 11_556 1_556
Fe1 Yb1 Al2 51.50(3) 3_655 .
Si1 Yb1 Al2 86.76(4) . .
Si1 Yb1 Al2 150.62(5) 1_556 .
Si1 Yb1 Al2 49.75(5) 11 .
Si1 Yb1 Al2 105.31(4) 11_556 .
Al2 Yb1 Al2 81.23(5) 1_556 .
Fe1 Yb1 Al3 49.80(4) 3_655 3_656
Si1 Yb1 Al3 106.56(5) . 3_656
Si1 Yb1 Al3 51.52(6) 1_556 3_656
Si1 Yb1 Al3 148.36(6) 11 3_656
Si1 Yb1 Al3 87.79(4) 11_556 3_656
Al2 Yb1 Al3 50.73(6) 1_556 3_656
Al2 Yb1 Al3 101.29(5) . 3_656
Fe1 Yb1 Al3 49.80(4) 3_655 3_655
Si1 Yb1 Al3 51.52(6) . 3_655
Si1 Yb1 Al3 106.56(5) 1_556 3_655
Si1 Yb1 Al3 87.79(4) 11 3_655
Si1 Yb1 Al3 148.36(6) 11_556 3_655
Al2 Yb1 Al3 101.29(5) 1_556 3_655
Al2 Yb1 Al3 50.73(6) . 3_655
Al3 Yb1 Al3 79.065(11) 3_656 3_655
Fe1 Yb1 Mg1 140.763(4) 3_655 .
Si1 Yb1 Mg1 54.39(4) . .
Si1 Yb1 Mg1 108.61(4) 1_556 .
Si1 Yb1 Mg1 53.97(3) 11 .
Si1 Yb1 Mg1 107.21(3) 11_556 .
Al2 Yb1 Mg1 152.62(4) 1_556 .
Al2 Yb1 Mg1 93.70(3) . .
Al3 Yb1 Mg1 155.26(5) 3_656 .
Al3 Yb1 Mg1 95.924(19) 3_655 .
Fe1 Yb1 Mg1 140.763(4) 3_655 1_556
Si1 Yb1 Mg1 108.61(4) . 1_556
Si1 Yb1 Mg1 54.39(4) 1_556 1_556
Si1 Yb1 Mg1 107.21(3) 11 1_556
Si1 Yb1 Mg1 53.97(3) 11_556 1_556
Al2 Yb1 Mg1 93.70(3) 1_556 1_556
Al2 Yb1 Mg1 152.62(4) . 1_556
Al3 Yb1 Mg1 95.924(19) 3_656 1_556
Al3 Yb1 Mg1 155.26(5) 3_655 1_556
Mg1 Yb1 Mg1 78.452(9) . 1_556
Fe1 Yb1 Yb1 133.99(3) 3_655 11_556
Si1 Yb1 Yb1 111.17(4) . 11_556
Si1 Yb1 Yb1 111.17(4) 1_556 11_556
Si1 Yb1 Yb1 51.60(3) 11 11_556
Si1 Yb1 Yb1 51.60(3) 11_556 11_556
Al2 Yb1 Yb1 96.89(4) 1_556 11_556
Al2 Yb1 Yb1 96.89(4) . 11_556
Al3 Yb1 Yb1 138.76(2) 3_656 11_556
Al3 Yb1 Yb1 138.76(2) 3_655 11_556
Mg1 Yb1 Yb1 56.786(2) . 11_556
Mg1 Yb1 Yb1 56.786(2) 1_556 11_556
Si1 Yb2 Si1 86.41(6) 13_666 3_656
Si1 Yb2 Si1 87.13(5) 13_666 13_665
Si1 Yb2 Si1 152.53(7) 3_656 13_665
Si1 Yb2 Si1 152.53(7) 13_666 3_655
Si1 Yb2 Si1 87.13(5) 3_656 3_655
Si1 Yb2 Si1 86.41(6) 13_665 3_655
Si1 Yb2 Al2 105.41(4) 13_666 15_665
Si1 Yb2 Al2 156.87(5) 3_656 15_665
Si1 Yb2 Al2 49.87(5) 13_665 15_665
Si1 Yb2 Al2 90.54(4) 3_655 15_665
Si1 Yb2 Al2 156.87(5) 13_666 9_655
Si1 Yb2 Al2 105.41(4) 3_656 9_655
Si1 Yb2 Al2 90.54(4) 13_665 9_655
Si1 Yb2 Al2 49.87(5) 3_655 9_655
Al2 Yb2 Al2 57.05(7) 15_665 9_655
Si1 Yb2 Al2 49.87(5) 13_666 15_666
Si1 Yb2 Al2 90.54(4) 3_656 15_666
Si1 Yb2 Al2 105.41(4) 13_665 15_666
Si1 Yb2 Al2 156.87(5) 3_655 15_666
Al2 Yb2 Al2 82.66(5) 15_665 15_666
Al2 Yb2 Al2 109.17(7) 9_655 15_666
Si1 Yb2 Al2 90.54(4) 13_666 9_656
Si1 Yb2 Al2 49.87(5) 3_656 9_656
Si1 Yb2 Al2 156.87(5) 13_665 9_656
Si1 Yb2 Al2 105.41(4) 3_655 9_656
Al2 Yb2 Al2 109.17(7) 15_665 9_656
Al2 Yb2 Al2 82.66(5) 9_655 9_656
Al2 Yb2 Al2 57.05(7) 15_666 9_656
Si1 Yb2 Al4 103.73(4) 13_666 3_655
Si1 Yb2 Al4 103.73(4) 3_656 3_655
Si1 Yb2 Al4 103.73(4) 13_665 3_655
Si1 Yb2 Al4 103.73(4) 3_655 3_655
Al2 Yb2 Al4 54.58(3) 15_665 3_655
Al2 Yb2 Al4 54.58(3) 9_655 3_655
Al2 Yb2 Al4 54.58(3) 15_666 3_655
Al2 Yb2 Al4 54.58(3) 9_656 3_655
Si1 Yb2 Al3 51.25(4) 13_666 9_666
Si1 Yb2 Al3 51.25(4) 3_656 9_666
Si1 Yb2 Al3 105.25(4) 13_665 9_666
Si1 Yb2 Al3 105.25(4) 3_655 9_666
Al2 Yb2 Al3 150.32(4) 15_665 9_666
Al2 Yb2 Al3 150.32(4) 9_655 9_666
Al2 Yb2 Al3 90.98(4) 15_666 9_666
Al2 Yb2 Al3 90.98(4) 9_656 9_666
Al4 Yb2 Al3 139.85(3) 3_655 9_666
Si1 Yb2 Al3 105.25(4) 13_666 9_665
Si1 Yb2 Al3 105.25(4) 3_656 9_665
Si1 Yb2 Al3 51.25(4) 13_665 9_665
Si1 Yb2 Al3 51.25(4) 3_655 9_665
Al2 Yb2 Al3 90.98(4) 15_665 9_665
Al2 Yb2 Al3 90.98(4) 9_655 9_665
Al2 Yb2 Al3 150.32(4) 15_666 9_665
Al2 Yb2 Al3 150.32(4) 9_656 9_665
Al4 Yb2 Al3 139.85(3) 3_655 9_665
Al3 Yb2 Al3 80.31(7) 9_666 9_665
Si1 Yb2 Yb1 106.86(4) 13_666 3_655
Si1 Yb2 Yb1 50.29(3) 3_656 3_655
Si1 Yb2 Yb1 106.86(4) 13_665 3_655
Si1 Yb2 Yb1 50.29(3) 3_655 3_655
Al2 Yb2 Yb1 138.57(3) 15_665 3_655
Al2 Yb2 Yb1 95.84(4) 9_655 3_655
Al2 Yb2 Yb1 138.57(3) 15_666 3_655
Al2 Yb2 Yb1 95.84(4) 9_656 3_655
Al4 Yb2 Yb1 137.279(7) 3_655 3_655
Al3 Yb2 Yb1 55.84(2) 9_666 3_655
Al3 Yb2 Yb1 55.84(2) 9_665 3_655
Al4 Fe1 Al3 126.78(6) . 1_556
Al4 Fe1 Al3 126.78(6) . .
Al3 Fe1 Al3 106.45(11) 1_556 .
Al4 Fe1 Al2 71.32(5) . 5
Al3 Fe1 Al2 145.45(5) 1_556 5
Al3 Fe1 Al2 63.90(6) . 5
Al4 Fe1 Al2 71.32(5) . 11_565
Al3 Fe1 Al2 145.45(5) 1_556 11_565
Al3 Fe1 Al2 63.90(6) . 11_565
Al2 Fe1 Al2 63.28(8) 5 11_565
Al4 Fe1 Al2 71.32(5) . 5_556
Al3 Fe1 Al2 63.89(6) 1_556 5_556
Al3 Fe1 Al2 145.45(5) . 5_556
Al2 Fe1 Al2 104.15(8) 5 5_556
Al2 Fe1 Al2 142.63(10) 11_565 5_556
Al4 Fe1 Al2 71.32(5) . 11_566
Al3 Fe1 Al2 63.89(6) 1_556 11_566
Al3 Fe1 Al2 145.45(5) . 11_566
Al2 Fe1 Al2 142.63(10) 5 11_566
Al2 Fe1 Al2 104.15(8) 11_565 11_566
Al2 Fe1 Al2 63.28(8) 5_556 11_566
Al4 Fe1 Yb1 117.48(2) . 11_566
Al3 Fe1 Yb1 73.96(3) 1_556 11_566
Al3 Fe1 Yb1 73.96(3) . 11_566
Al2 Fe1 Yb1 127.82(4) 5 11_566
Al2 Fe1 Yb1 71.48(4) 11_565 11_566
Al2 Fe1 Yb1 127.82(4) 5_556 11_566
Al2 Fe1 Yb1 71.48(4) 11_566 11_566
Al4 Fe1 Yb1 117.48(2) . 5_556
Al3 Fe1 Yb1 73.96(3) 1_556 5_556
Al3 Fe1 Yb1 73.96(3) . 5_556
Al2 Fe1 Yb1 71.48(4) 5 5_556
Al2 Fe1 Yb1 127.82(4) 11_565 5_556
Al2 Fe1 Yb1 71.48(4) 5_556 5_556
Al2 Fe1 Yb1 127.82(4) 11_566 5_556
Yb1 Fe1 Yb1 125.04(5) 11_566 5_556
Si1 Mg1 Si1 180.0 . 9
Si1 Mg1 Si1 90.0 . 11
Si1 Mg1 Si1 90.0 9 11
Si1 Mg1 Si1 90.0 . 3
Si1 Mg1 Si1 90.0 9 3
Si1 Mg1 Si1 180.00(8) 11 3
Si1 Mg1 Yb1 123.82(3) . 9
Si1 Mg1 Yb1 56.18(3) 9 9
Si1 Mg1 Yb1 122.60(3) 11 9
Si1 Mg1 Yb1 57.40(3) 3 9
Si1 Mg1 Yb1 122.60(3) . 11
Si1 Mg1 Yb1 57.40(3) 9 11
Si1 Mg1 Yb1 56.18(3) 11 11
Si1 Mg1 Yb1 123.82(3) 3 11
Yb1 Mg1 Yb1 66.427(5) 9 11
Si1 Mg1 Yb1 57.40(3) . 3
Si1 Mg1 Yb1 122.60(3) 9 3
Si1 Mg1 Yb1 123.82(3) 11 3
Si1 Mg1 Yb1 56.18(3) 3 3
Yb1 Mg1 Yb1 113.573(5) 9 3
Yb1 Mg1 Yb1 180.000(11) 11 3
Si1 Mg1 Yb1 56.18(3) . 1_554
Si1 Mg1 Yb1 123.82(3) 9 1_554
Si1 Mg1 Yb1 57.40(3) 11 1_554
Si1 Mg1 Yb1 122.60(3) 3 1_554
Yb1 Mg1 Yb1 101.547(9) 9 1_554
Yb1 Mg1 Yb1 66.427(5) 11 1_554
Yb1 Mg1 Yb1 113.573(5) 3 1_554
Si1 Mg1 Yb1 123.82(3) . 9_556
Si1 Mg1 Yb1 56.18(3) 9 9_556
Si1 Mg1 Yb1 122.60(3) 11 9_556
Si1 Mg1 Yb1 57.40(3) 3 9_556
Yb1 Mg1 Yb1 78.453(9) 9 9_556
Yb1 Mg1 Yb1 113.573(5) 11 9_556
Yb1 Mg1 Yb1 66.427(5) 3 9_556
Yb1 Mg1 Yb1 180.000(13) 1_554 9_556
Si1 Mg1 Yb1 57.40(3) . 3_554
Si1 Mg1 Yb1 122.60(3) 9 3_554
Si1 Mg1 Yb1 123.82(3) 11 3_554
Si1 Mg1 Yb1 56.18(3) 3 3_554
Yb1 Mg1 Yb1 66.427(5) 9 3_554
Yb1 Mg1 Yb1 101.547(9) 11 3_554
Yb1 Mg1 Yb1 78.453(9) 3 3_554
Yb1 Mg1 Yb1 66.427(5) 1_554 3_554
Yb1 Mg1 Yb1 113.573(5) 9_556 3_554
Si1 Mg1 Yb1 122.60(3) . 11_556
Si1 Mg1 Yb1 57.40(3) 9 11_556
Si1 Mg1 Yb1 56.18(3) 11 11_556
Si1 Mg1 Yb1 123.82(3) 3 11_556
Yb1 Mg1 Yb1 113.573(5) 9 11_556
Yb1 Mg1 Yb1 78.453(9) 11 11_556
Yb1 Mg1 Yb1 101.547(9) 3 11_556
Yb1 Mg1 Yb1 113.573(5) 1_554 11_556
Yb1 Mg1 Yb1 66.427(5) 9_556 11_556
Yb1 Mg1 Yb1 180.000(13) 3_554 11_556
Si1 Mg1 Yb1 56.18(3) . .
Si1 Mg1 Yb1 123.82(3) 9 .
Si1 Mg1 Yb1 57.40(3) 11 .
Si1 Mg1 Yb1 122.60(3) 3 .
Yb1 Mg1 Yb1 180.0 9 .
Yb1 Mg1 Yb1 113.572(5) 11 .
Yb1 Mg1 Yb1 66.428(5) 3 .
Yb1 Mg1 Yb1 78.452(9) 1_554 .
Yb1 Mg1 Yb1 101.548(9) 9_556 .
Yb1 Mg1 Yb1 113.573(5) 3_554 .
Yb1 Mg1 Yb1 66.427(5) 11_556 .
Si1 Al2 Fe1 116.30(6) 11 3_655
Si1 Al2 Fe1 116.30(6) 11 3_654
Fe1 Al2 Fe1 104.15(8) 3_655 3_654
Si1 Al2 Al2 167.53(6) 11 15_665
Fe1 Al2 Al2 58.36(4) 3_655 15_665
Fe1 Al2 Al2 58.36(4) 3_654 15_665
Si1 Al2 Al3 107.50(9) 11 3_655
Fe1 Al2 Al3 57.35(5) 3_655 3_655
Fe1 Al2 Al3 57.35(5) 3_654 3_655
Al2 Al2 Al3 60.04(5) 15_665 3_655
Si1 Al2 Al4 125.07(5) 11 3_655
Fe1 Al2 Al4 49.74(3) 3_655 3_655
Fe1 Al2 Al4 118.63(7) 3_654 3_655
Al2 Al2 Al4 61.68(4) 15_665 3_655
Al3 Al2 Al4 102.12(6) 3_655 3_655
Si1 Al2 Al4 125.07(5) 11 3_654
Fe1 Al2 Al4 118.63(7) 3_655 3_654
Fe1 Al2 Al4 49.74(3) 3_654 3_654
Al2 Al2 Al4 61.68(4) 15_665 3_654
Al3 Al2 Al4 102.12(6) 3_655 3_654
Al4 Al2 Al4 91.01(6) 3_655 3_654
Si1 Al2 Al2 102.47(6) 11 7_545
Fe1 Al2 Al2 108.68(5) 3_655 7_545
Fe1 Al2 Al2 108.68(5) 3_654 7_545
Al2 Al2 Al2 90.0 15_665 7_545
Al3 Al2 Al2 150.04(5) 3_655 7_545
Al4 Al2 Al2 58.95(4) 3_655 7_545
Al4 Al2 Al2 58.95(4) 3_654 7_545
Si1 Al2 Yb2 62.43(5) 11 9_655
Fe1 Al2 Yb2 167.93(7) 3_655 9_655
Fe1 Al2 Yb2 86.336(19) 3_654 9_655
Al2 Al2 Yb2 125.42(3) 15_665 9_655
Al3 Al2 Yb2 134.68(4) 3_655 9_655
Al4 Al2 Yb2 119.98(7) 3_655 9_655
Al4 Al2 Yb2 63.74(3) 3_654 9_655
Al2 Al2 Yb2 61.47(3) 7_545 9_655
Si1 Al2 Yb2 62.43(5) 11 9_656
Fe1 Al2 Yb2 86.336(19) 3_655 9_656
Fe1 Al2 Yb2 167.93(7) 3_654 9_656
Al2 Al2 Yb2 125.42(3) 15_665 9_656
Al3 Al2 Yb2 134.68(4) 3_655 9_656
Al4 Al2 Yb2 63.74(3) 3_655 9_656
Al4 Al2 Yb2 119.98(7) 3_654 9_656
Al2 Al2 Yb2 61.47(3) 7_545 9_656
Yb2 Al2 Yb2 82.66(5) 9_655 9_656
Si1 Al2 Yb1 60.73(5) 11 .
Fe1 Al2 Yb1 57.02(3) 3_655 .
Fe1 Al2 Yb1 118.86(8) 3_654 .
Al2 Al2 Yb1 110.61(4) 15_665 .
Al3 Al2 Yb1 65.99(5) 3_655 .
Al4 Al2 Yb1 92.839(12) 3_655 .
Al4 Al2 Yb1 168.04(8) 3_654 .
Al2 Al2 Yb1 132.26(3) 7_545 .
Yb2 Al2 Yb1 123.17(7) 9_655 .
Yb2 Al2 Yb1 71.78(3) 9_656 .
Si1 Al2 Yb1 60.73(5) 11 1_554
Fe1 Al2 Yb1 118.86(8) 3_655 1_554
Fe1 Al2 Yb1 57.02(3) 3_654 1_554
Al2 Al2 Yb1 110.61(4) 15_665 1_554
Al3 Al2 Yb1 65.99(5) 3_655 1_554
Al4 Al2 Yb1 168.04(8) 3_655 1_554
Al4 Al2 Yb1 92.840(12) 3_654 1_554
Al2 Al2 Yb1 132.27(3) 7_545 1_554
Yb2 Al2 Yb1 71.78(3) 9_655 1_554
Yb2 Al2 Yb1 123.17(7) 9_656 1_554
Yb1 Al2 Yb1 81.23(5) . 1_554
Fe1 Al3 Fe1 106.45(11) 1_554 .
Fe1 Al3 Si1 112.75(2) 1_554 5
Fe1 Al3 Si1 112.76(2) . 5
Fe1 Al3 Si1 112.76(2) 1_554 11_565
Fe1 Al3 Si1 112.76(2) . 11_565
Si1 Al3 Si1 99.51(12) 5 11_565
Fe1 Al3 Al2 58.76(6) 1_554 5
Fe1 Al3 Al2 58.76(6) . 5
Si1 Al3 Al2 100.28(6) 5 5
Si1 Al3 Al2 160.21(10) 11_565 5
Fe1 Al3 Al2 58.76(6) 1_554 11_565
Fe1 Al3 Al2 58.76(6) . 11_565
Si1 Al3 Al2 160.21(10) 5 11_565
Si1 Al3 Al2 100.28(6) 11_565 11_565
Al2 Al3 Al2 59.93(10) 5 11_565
Fe1 Al3 Yb2 166.93(9) 1_554 9_666
Fe1 Al3 Yb2 86.62(3) . 9_666
Si1 Al3 Yb2 60.41(5) 5 9_666
Si1 Al3 Yb2 60.41(5) 11_565 9_666
Al2 Al3 Yb2 131.46(2) 5 9_666
Al2 Al3 Yb2 131.46(2) 11_565 9_666
Fe1 Al3 Yb2 86.62(3) 1_554 9_665
Fe1 Al3 Yb2 166.93(9) . 9_665
Si1 Al3 Yb2 60.41(5) 5 9_665
Si1 Al3 Yb2 60.41(5) 11_565 9_665
Al2 Al3 Yb2 131.46(2) 5 9_665
Al2 Al3 Yb2 131.46(2) 11_565 9_665
Yb2 Al3 Yb2 80.31(7) 9_666 9_665
Fe1 Al3 Yb1 56.239(17) 1_554 5
Fe1 Al3 Yb1 117.64(6) . 5
Si1 Al3 Yb1 57.57(3) 5 5
Si1 Al3 Yb1 129.44(7) 11_565 5
Al2 Al3 Yb1 63.28(4) 5 5
Al2 Al3 Yb1 108.48(8) 11_565 5
Yb2 Al3 Yb1 117.97(6) 9_666 5
Yb2 Al3 Yb1 69.40(3) 9_665 5
Fe1 Al3 Yb1 56.239(17) 1_554 11_565
Fe1 Al3 Yb1 117.64(6) . 11_565
Si1 Al3 Yb1 129.44(7) 5 11_565
Si1 Al3 Yb1 57.57(3) 11_565 11_565
Al2 Al3 Yb1 108.48(8) 5 11_565
Al2 Al3 Yb1 63.28(4) 11_565 11_565
Yb2 Al3 Yb1 117.97(6) 9_666 11_565
Yb2 Al3 Yb1 69.40(3) 9_665 11_565
Yb1 Al3 Yb1 100.250(13) 5 11_565
Fe1 Al3 Yb1 117.64(6) 1_554 5_556
Fe1 Al3 Yb1 56.239(17) . 5_556
Si1 Al3 Yb1 57.57(3) 5 5_556
Si1 Al3 Yb1 129.44(7) 11_565 5_556
Al2 Al3 Yb1 63.28(4) 5 5_556
Al2 Al3 Yb1 108.48(8) 11_565 5_556
Yb2 Al3 Yb1 69.40(3) 9_666 5_556
Yb2 Al3 Yb1 117.97(6) 9_665 5_556
Yb1 Al3 Yb1 79.065(11) 5 5_556
Yb1 Al3 Yb1 171.21(10) 11_565 5_556
Fe1 Al3 Yb1 117.64(6) 1_554 11_566
Fe1 Al3 Yb1 56.239(17) . 11_566
Si1 Al3 Yb1 129.44(7) 5 11_566
Si1 Al3 Yb1 57.57(3) 11_565 11_566
Al2 Al3 Yb1 108.48(8) 5 11_566
Al2 Al3 Yb1 63.28(4) 11_565 11_566
Yb2 Al3 Yb1 69.40(3) 9_666 11_566
Yb2 Al3 Yb1 117.97(6) 9_665 11_566
Yb1 Al3 Yb1 171.21(10) 5 11_566
Yb1 Al3 Yb1 79.065(11) 11_565 11_566
Yb1 Al3 Yb1 100.250(13) 5_556 11_566
Fe1 Al4 Fe1 180.0 . 9_566
Fe1 Al4 Al2 58.95(4) . 11_566
Fe1 Al4 Al2 121.05(4) 9_566 11_566
Fe1 Al4 Al2 121.05(4) . 3
Fe1 Al4 Al2 58.95(4) 9_566 3
Al2 Al4 Al2 180.0 11_566 3
Fe1 Al4 Al2 121.05(4) . 13_565
Fe1 Al4 Al2 58.95(4) 9_566 13_565
Al2 Al4 Al2 123.36(8) 11_566 13_565
Al2 Al4 Al2 56.64(8) 3 13_565
Fe1 Al4 Al2 58.95(4) . 5_556
Fe1 Al4 Al2 121.05(4) 9_566 5_556
Al2 Al4 Al2 56.64(8) 11_566 5_556
Al2 Al4 Al2 123.36(8) 3 5_556
Al2 Al4 Al2 180.00(8) 13_565 5_556
Fe1 Al4 Al2 121.05(4) . 13_566
Fe1 Al4 Al2 58.95(4) 9_566 13_566
Al2 Al4 Al2 62.11(8) 11_566 13_566
Al2 Al4 Al2 117.89(8) 3 13_566
Al2 Al4 Al2 91.01(6) 13_565 13_566
Al2 Al4 Al2 88.99(6) 5_556 13_566
Fe1 Al4 Al2 58.95(4) . 11_565
Fe1 Al4 Al2 121.05(4) 9_566 11_565
Al2 Al4 Al2 91.01(6) 11_566 11_565
Al2 Al4 Al2 88.99(6) 3 11_565
Al2 Al4 Al2 62.11(8) 13_565 11_565
Al2 Al4 Al2 117.89(8) 5_556 11_565
Al2 Al4 Al2 123.36(8) 13_566 11_565
Fe1 Al4 Al2 121.05(4) . 3_556
Fe1 Al4 Al2 58.95(4) 9_566 3_556
Al2 Al4 Al2 88.99(6) 11_566 3_556
Al2 Al4 Al2 91.01(6) 3 3_556
Al2 Al4 Al2 117.89(8) 13_565 3_556
Al2 Al4 Al2 62.11(8) 5_556 3_556
Al2 Al4 Al2 56.64(8) 13_566 3_556
Al2 Al4 Al2 180.00(6) 11_565 3_556
Fe1 Al4 Al2 58.95(4) . 5
Fe1 Al4 Al2 121.05(4) 9_566 5
Al2 Al4 Al2 117.89(8) 11_566 5
Al2 Al4 Al2 62.11(8) 3 5
Al2 Al4 Al2 88.99(6) 13_565 5
Al2 Al4 Al2 91.01(6) 5_556 5
Al2 Al4 Al2 180.0 13_566 5
Al2 Al4 Al2 56.64(8) 11_565 5
Al2 Al4 Al2 123.36(8) 3_556 5
Fe1 Al4 Yb2 90.0 . 11_566
Fe1 Al4 Yb2 90.0 9_566 11_566
Al2 Al4 Yb2 118.32(4) 11_566 11_566
Al2 Al4 Yb2 61.68(4) 3 11_566
Al2 Al4 Yb2 118.32(4) 13_565 11_566
Al2 Al4 Yb2 61.68(4) 5_556 11_566
Al2 Al4 Yb2 118.32(4) 13_566 11_566
Al2 Al4 Yb2 118.32(4) 11_565 11_566
Al2 Al4 Yb2 61.68(4) 3_556 11_566
Al2 Al4 Yb2 61.68(4) 5 11_566
Fe1 Al4 Yb2 90.0 . 3
Fe1 Al4 Yb2 90.0 9_566 3
Al2 Al4 Yb2 61.68(4) 11_566 3
Al2 Al4 Yb2 118.32(4) 3 3
Al2 Al4 Yb2 61.68(4) 13_565 3
Al2 Al4 Yb2 118.32(4) 5_556 3
Al2 Al4 Yb2 61.68(4) 13_566 3
Al2 Al4 Yb2 61.68(4) 11_565 3
Al2 Al4 Yb2 118.32(4) 3_556 3
Al2 Al4 Yb2 118.32(4) 5 3
Yb2 Al4 Yb2 180.0 11_566 3
Al2 Si1 Al3 117.78(9) 3 3_655
Al2 Si1 Mg1 120.07(9) 3 .
Al3 Si1 Mg1 122.15(8) 3_655 .
Al2 Si1 Yb1 134.55(3) 3 1_554
Al3 Si1 Yb1 70.91(5) 3_655 1_554
Mg1 Si1 Yb1 69.43(4) . 1_554
Al2 Si1 Yb1 134.55(3) 3 .
Al3 Si1 Yb1 70.91(5) 3_655 .
Mg1 Si1 Yb1 69.43(4) . .
Yb1 Si1 Yb1 90.90(5) 1_554 .
Al2 Si1 Yb1 69.52(5) 3 3_554
Al3 Si1 Yb1 135.63(3) 3_655 3_554
Mg1 Si1 Yb1 68.63(4) . 3_554
Yb1 Si1 Yb1 75.37(2) 1_554 3_554
Yb1 Si1 Yb1 138.05(7) . 3_554
Al2 Si1 Yb1 69.52(5) 3 3
Al3 Si1 Yb1 135.63(3) 3_655 3
Mg1 Si1 Yb1 68.63(4) . 3
Yb1 Si1 Yb1 138.05(7) 1_554 3
Yb1 Si1 Yb1 75.37(2) . 3
Yb1 Si1 Yb1 88.70(5) 3_554 3
Al2 Si1 Yb2 67.69(5) 3 11_566
Al3 Si1 Yb2 68.34(5) 3_655 11_566
Mg1 Si1 Yb2 136.41(2) . 11_566
Yb1 Si1 Yb2 139.23(7) 1_554 11_566
Yb1 Si1 Yb2 77.00(2) . 11_566
Yb1 Si1 Yb2 137.21(7) 3_554 11_566
Yb1 Si1 Yb2 76.72(2) 3 11_566
Al2 Si1 Yb2 67.69(5) 3 11_565
Al3 Si1 Yb2 68.34(5) 3_655 11_565
Mg1 Si1 Yb2 136.41(2) . 11_565
Yb1 Si1 Yb2 77.00(2) 1_554 11_565
Yb1 Si1 Yb2 139.23(7) . 11_565
Yb1 Si1 Yb2 76.72(2) 3_554 11_565
Yb1 Si1 Yb2 137.21(7) 3 11_565
Yb2 Si1 Yb2 87.13(5) 11_566 11_565

loop_
_geom_bond_atom_site_label_1
_geom_bond_atom_site_label_2
_geom_bond_distance
_geom_bond_site_symmetry_2
Yb1 Fe1 2.7856(7) 3_655
Yb1 Si1 2.8763(13) .
Yb1 Si1 2.8763(13) 1_556
Yb1 Si1 2.9322(14) 11
Yb1 Si1 2.9322(14) 11_556
Yb1 Al2 3.1488(15) 1_556
Yb1 Al2 3.1488(15) .
Yb1 Al3 3.2203(4) 3_656
Yb1 Al3 3.2203(4) 3_655
Yb1 Mg1 3.2414(3) .
Yb1 Mg1 3.2414(3) 1_556
Yb1 Yb1 3.5510(5) 11_556
Yb2 Si1 2.9742(13) 13_666
Yb2 Si1 2.9742(13) 3_656
Yb2 Si1 2.9742(13) 13_665
Yb2 Si1 2.9742(13) 3_655
Yb2 Al2 3.1040(16) 15_665
Yb2 Al2 3.1040(16) 9_655
Yb2 Al2 3.1040(16) 15_666
Yb2 Al2 3.1040(16) 9_656
Yb2 Al4 3.1620(5) 3_655
Yb2 Al3 3.179(2) 9_666
Yb2 Al3 3.179(2) 9_665
Yb2 Yb1 3.6429(5) 3_655
Fe1 Al4 2.3148(12) .
Fe1 Al3 2.5591(19) 1_556
Fe1 Al3 2.5591(19) .
Fe1 Al2 2.5987(13) 5
Fe1 Al2 2.5987(13) 11_565
Fe1 Al2 2.5987(13) 5_556
Fe1 Al2 2.5987(13) 11_566
Fe1 Yb1 2.7857(7) 11_566
Fe1 Yb1 2.7857(7) 5_556
Mg1 Si1 2.8148(18) .
Mg1 Si1 2.8148(18) 9
Mg1 Si1 2.8148(18) 11
Mg1 Si1 2.8148(18) 3
Mg1 Yb1 3.2414(3) 9
Mg1 Yb1 3.2414(3) 11
Mg1 Yb1 3.2414(3) 3
Mg1 Yb1 3.2414(3) 1_554
Mg1 Yb1 3.2414(3) 9_556
Mg1 Yb1 3.2414(3) 3_554
Mg1 Yb1 3.2414(3) 11_556
Al2 Si1 2.565(3) 11
Al2 Fe1 2.5987(13) 3_655
Al2 Fe1 2.5987(13) 3_654
Al2 Al2 2.726(4) 15_665
Al2 Al3 2.729(3) 3_655
Al2 Al4 2.8735(14) 3_655
Al2 Al4 2.8735(14) 3_654
Al2 Al2 2.965(4) 7_545
Al2 Yb2 3.1040(16) 9_655
Al2 Yb2 3.1040(16) 9_656
Al2 Yb1 3.1488(15) 1_554
Al3 Fe1 2.5591(19) 1_554
Al3 Si1 2.668(3) 5
Al3 Si1 2.668(3) 11_565
Al3 Al2 2.729(3) 5
Al3 Al2 2.729(3) 11_565
Al3 Yb2 3.179(2) 9_666
Al3 Yb2 3.179(2) 9_665
Al3 Yb1 3.2203(4) 5
Al3 Yb1 3.2203(4) 11_565
Al3 Yb1 3.2203(4) 5_556
Al3 Yb1 3.2203(4) 11_566
Al4 Fe1 2.3148(12) 9_566
Al4 Al2 2.8735(14) 11_566
Al4 Al2 2.8735(14) 3
Al4 Al2 2.8735(14) 13_565
Al4 Al2 2.8735(14) 5_556
Al4 Al2 2.8735(14) 13_566
Al4 Al2 2.8735(14) 11_565
Al4 Al2 2.8735(14) 3_556
Al4 Al2 2.8735(14) 5
Al4 Yb2 3.1621(5) 11_566
Al4 Yb2 3.1621(5) 3
Si1 Al2 2.565(3) 3
Si1 Al3 2.668(3) 3_655
Si1 Yb1 2.8763(13) 1_554
Si1 Yb1 2.9323(14) 3_554
Si1 Yb1 2.9323(14) 3
Si1 Yb2 2.9742(13) 11_566
Si1 Yb2 2.9742(13) 11_565
